data_7113912
loop_
_publ_author_name
'Nakai, Hidetaka'
'Tang, Yongjun'
'Gantzel, Peter'
'Meyer, Karsten'

_publ_section_title
;
 A new entry to N-heterocyclic carbene chemistry: synthesis and
 characterisation of a triscarbene complex of thallium(I)
;
_journal_coden_ASTM CHCOFS
_journal_issue 1
_journal_name_full
;
 Chemical Communications (Cambridge, United Kingdom)
;
_journal_page_first 24
_journal_page_last 25
_journal_paper_doi 10.1039/b209071f
_journal_year 2003
_chemical_formula_sum 'C66 H109.43 Cl6 N12 O5'
_chemical_formula_weight 1363.78
_space_group_IT_number 14
_symmetry_cell_setting monoclinic
_symmetry_space_group_name_Hall '-P 2yn'
_symmetry_space_group_name_H-M 'P 1 21/n 1'
_atom_sites_solution_hydrogens geom
_atom_sites_solution_primary direct
_atom_sites_solution_secondary difmap
_audit_creation_method SHELXL-97
_cell_angle_alpha 90.00
_cell_angle_beta 113.6460(10)
_cell_angle_gamma 90.00
_cell_formula_units_Z 4
_cell_length_a 19.0580(9)
_cell_length_b 17.9298(8)
_cell_length_c 23.6229(11)
_cell_measurement_reflns_used 8325
_cell_measurement_temperature 101(2)
_cell_measurement_theta_max 27.20
_cell_measurement_theta_min 2.42
_cell_volume 7394.4(6)
_computing_cell_refinement 'Bruker SMART'
_computing_data_collection 'Bruker SMART'
_computing_data_reduction 'Bruker SAINT'
_computing_molecular_graphics 'Bruker SHELXTL'
_computing_publication_material 'Bruker SHELXTL'
_computing_structure_refinement 'SHELXL-97 (Sheldrick, 1997)'
_computing_structure_solution 'SHELXS-97 (Sheldrick, 1990)'
_diffrn_ambient_temperature 101(2)
_diffrn_measured_fraction_theta_full 0.999
_diffrn_measured_fraction_theta_max 0.999
_diffrn_measurement_device_type 'CCD area detector'
_diffrn_measurement_method 'phi and omega scans'
_diffrn_radiation_monochromator graphite
_diffrn_radiation_source 'fine-focus sealed tube'
_diffrn_radiation_type MoK\a
_diffrn_radiation_wavelength 0.71073
_diffrn_reflns_av_R_equivalents 0.0429
_diffrn_reflns_av_sigmaI/netI 0.0412
_diffrn_reflns_limit_h_max 22
_diffrn_reflns_limit_h_min -22
_diffrn_reflns_limit_k_max 21
_diffrn_reflns_limit_k_min -21
_diffrn_reflns_limit_l_max 28
_diffrn_reflns_limit_l_min -28
_diffrn_reflns_number 52993
_diffrn_reflns_theta_full 25.00
_diffrn_reflns_theta_max 25.00
_diffrn_reflns_theta_min 1.47
_exptl_absorpt_coefficient_mu 0.286
_exptl_absorpt_correction_T_max 0.9719
_exptl_absorpt_correction_T_min 0.9319
_exptl_absorpt_correction_type none
_exptl_crystal_colour colorless
_exptl_crystal_density_diffrn 1.225
_exptl_crystal_density_meas 0
_exptl_crystal_density_method 'not measured'
_exptl_crystal_description plate
_exptl_crystal_F_000 2926
_exptl_crystal_size_max 0.25
_exptl_crystal_size_mid 0.24
_exptl_crystal_size_min 0.10
_refine_diff_density_max 1.505
_refine_diff_density_min -0.836
_refine_diff_density_rms 0.078
_refine_ls_extinction_method none
_refine_ls_goodness_of_fit_ref 0.949
_refine_ls_hydrogen_treatment mixed
_refine_ls_matrix_type full
_refine_ls_number_parameters 870
_refine_ls_number_reflns 13012
_refine_ls_number_restraints 0
_refine_ls_restrained_S_all 0.949
_refine_ls_R_factor_all 0.0891
_refine_ls_R_factor_gt 0.0653
_refine_ls_shift/su_max 7.959
_refine_ls_shift/su_mean 0.119
_refine_ls_structure_factor_coef Fsqd
_refine_ls_weighting_details 'calc w=1/[\s^2^(Fo^2^)+(0.1248P)^2^+12.2544P] where P=(Fo^2^+2Fc^2^)/3'
_refine_ls_weighting_scheme calc
_refine_ls_wR_factor_gt 0.1801
_refine_ls_wR_factor_ref 0.2019
_reflns_number_gt 9670
_reflns_number_total 13012
_reflns_threshold_expression >2sigma(I)
_cod_duplicate_entry 7103629
_cod_data_source_file b209071f.txt
_cod_data_source_block salt
_cod_depositor_comments
;
The following automatic conversions were performed:

'_symmetry_cell_setting' value 'Monoclinic' changed to 'monoclinic'
according to
/usr/data/users/saulius/automatic-downloads/retrospective/RSC/lib/dictionaries/cif_core.dic
dictionary named 'cif_core.dic' version 2.4.2 from 2011-04-26.

Automatic conversion script
Id: cif_fix_values 2281 2013-09-26 08:29:07Z andrius 
;
_cod_original_sg_symbol_H-M P2(1)/n
_cod_database_code 7113912

loop_
_symmetry_equiv_pos_as_xyz
'x, y, z'
'-x+1/2, y+1/2, -z+1/2'
'-x, -y, -z'
'x-1/2, -y-1/2, z-1/2'

loop_
_atom_site_label
_atom_site_type_symbol
_atom_site_fract_x
_atom_site_fract_y
_atom_site_fract_z
_atom_site_U_iso_or_equiv
_atom_site_adp_type
_atom_site_occupancy
_atom_site_symmetry_multiplicity
_atom_site_calc_flag
_atom_site_refinement_flags
_atom_site_disorder_assembly
_atom_site_disorder_group
Cl6A Cl 0.9037(3) 0.83339(8) 0.03752(12) 0.0496(9) Uani 0.792(10) 1 d P . .
Cl6B Cl 0.9428(6) 0.8342(3) 0.0549(4) 0.0344(19) Uiso 0.208(10) 1 d P . .
Cl1 Cl 0.89317(5) 0.45071(5) 0.22022(4) 0.0301(2) Uani 1 1 d . . .
Cl2 Cl 0.56120(5) 0.20508(5) 0.20168(4) 0.0284(2) Uani 1 1 d . . .
Cl3 Cl 0.51679(5) 0.66325(5) 0.00400(4) 0.0300(2) Uani 1 1 d . . .
Cl4 Cl 0.27393(5) 0.54383(6) 0.20258(4) 0.0401(3) Uani 1 1 d . . .
Cl5 Cl 0.79311(7) 0.10469(6) 0.02701(5) 0.0526(3) Uani 1 1 d . . .
N1D N 0.42042(18) 0.68185(16) 0.13139(13) 0.0302(7) Uani 1 1 d . C .
N2D N 0.3088(2) 0.7218(2) 0.12013(15) 0.0418(8) Uani 1 1 d . . .
N1E N 0.49563(18) 0.51708(18) 0.36988(13) 0.0310(7) Uani 1 1 d . . .
N2E N 0.3929(2) 0.5495(2) 0.38115(15) 0.0398(8) Uani 1 1 d . . .
N1F N 0.33986(17) 0.36075(16) 0.10577(13) 0.0285(7) Uani 1 1 d . B .
N2F N 0.21983(18) 0.37676(19) 0.08597(15) 0.0367(8) Uani 1 1 d . . .
C1B C 0.45524(18) 0.50319(18) 0.14486(15) 0.0218(7) Uani 1 1 d . . .
C2B C 0.48707(18) 0.56593(18) 0.18145(15) 0.0224(7) Uani 1 1 d . . .
C3B C 0.51540(18) 0.56123(18) 0.24615(15) 0.0217(7) Uani 1 1 d . . .
C4B C 0.51407(19) 0.49225(18) 0.27405(15) 0.0224(7) Uani 1 1 d . . .
C5B C 0.48230(19) 0.42917(18) 0.23800(15) 0.0226(7) Uani 1 1 d . . .
C6B C 0.45405(19) 0.43506(18) 0.17324(15) 0.0225(7) Uani 1 1 d . . .
C7B C 0.4219(2) 0.5084(2) 0.07519(15) 0.0285(8) Uani 1 1 d . . .
H7BA H 0.4030 0.4593 0.0574 0.043 Uiso 1 1 calc R . .
H7BB H 0.4615 0.5252 0.0616 0.043 Uiso 1 1 calc R . .
H7BC H 0.3794 0.5442 0.0614 0.043 Uiso 1 1 calc R . .
C8B C 0.4923(2) 0.63869(19) 0.15158(16) 0.0278(8) Uani 1 1 d . . .
H8BA H 0.5346 0.6688 0.1813 0.033 Uiso 1 1 calc R . .
H8BB H 0.5046 0.6285 0.1154 0.033 Uiso 1 1 calc R . .
C9B C 0.5465(2) 0.62993(19) 0.28600(16) 0.0279(8) Uani 1 1 d . . .
H9BA H 0.5271 0.6749 0.2610 0.042 Uiso 1 1 calc R . .
H9BB H 0.6026 0.6296 0.3024 0.042 Uiso 1 1 calc R . .
H9BC H 0.5300 0.6297 0.3203 0.042 Uiso 1 1 calc R . .
N1A N 0.74988(16) 0.65932(15) 0.14190(12) 0.0240(6) Uani 1 1 d . . .
N2A N 0.86544(17) 0.65517(16) 0.14701(13) 0.0290(7) Uani 1 1 d . . .
N1B N 0.83414(17) 0.52732(17) 0.37754(13) 0.0282(7) Uani 1 1 d . . .
N2B N 0.95129(17) 0.53679(16) 0.38655(13) 0.0284(7) Uani 1 1 d . . .
N1C N 0.67192(16) 0.32651(15) 0.13190(12) 0.0226(6) Uani 1 1 d . . .
N2C N 0.76880(17) 0.29644(16) 0.11154(13) 0.0270(6) Uani 1 1 d . . .
C1A C 0.65591(18) 0.50398(18) 0.15314(15) 0.0212(7) Uani 1 1 d . . .
C2A C 0.68242(18) 0.57118(18) 0.18420(15) 0.0223(7) Uani 1 1 d . . .
C3A C 0.71187(18) 0.5744(2) 0.24932(16) 0.0254(7) Uani 1 1 d . . .
C4A C 0.71689(19) 0.5089(2) 0.28237(15) 0.0262(7) Uani 1 1 d . . .
C5A C 0.69054(19) 0.44063(19) 0.25201(15) 0.0246(7) Uani 1 1 d . . .
C6A C 0.65724(19) 0.43947(18) 0.18722(15) 0.0233(7) Uani 1 1 d . . .
C7A C 0.6294(2) 0.50098(19) 0.08365(15) 0.0260(7) Uani 1 1 d . . .
H7AA H 0.6180 0.4492 0.0696 0.039 Uiso 1 1 calc R . .
H7AB H 0.6699 0.5203 0.0721 0.039 Uiso 1 1 calc R . .
H7AC H 0.5832 0.5314 0.0643 0.039 Uiso 1 1 calc R . .
C8A C 0.6778(2) 0.64167(19) 0.14820(16) 0.0277(8) Uani 1 1 d . . .
H8AA H 0.6363 0.6365 0.1065 0.033 Uiso 1 1 calc R . .
H8AB H 0.6644 0.6837 0.1691 0.033 Uiso 1 1 calc R . .
C9A C 0.7410(2) 0.6475(2) 0.28206(17) 0.0335(8) Uani 1 1 d . . .
H9AA H 0.7055 0.6876 0.2603 0.050 Uiso 1 1 calc R . .
H9AB H 0.7917 0.6582 0.2825 0.050 Uiso 1 1 calc R . .
H9AC H 0.7448 0.6442 0.3246 0.050 Uiso 1 1 calc R . .
C10A C 0.7509(2) 0.5112(2) 0.35228(16) 0.0347(9) Uani 1 1 d . . .
H10C H 0.7246 0.5501 0.3663 0.042 Uiso 1 1 calc R . .
H10D H 0.7423 0.4626 0.3684 0.042 Uiso 1 1 calc R . .
C11A C 0.7000(2) 0.3694(2) 0.28862(17) 0.0345(9) Uani 1 1 d . . .
H11D H 0.7495 0.3700 0.3242 0.052 Uiso 1 1 calc R . .
H11E H 0.6981 0.3265 0.2623 0.052 Uiso 1 1 calc R . .
H11F H 0.6586 0.3653 0.3031 0.052 Uiso 1 1 calc R . .
C12A C 0.62056(19) 0.36916(18) 0.15313(15) 0.0245(7) Uani 1 1 d . . .
H12C H 0.6057 0.3372 0.1807 0.029 Uiso 1 1 calc R . .
H12D H 0.5734 0.3824 0.1169 0.029 Uiso 1 1 calc R . .
C13A C 0.8144(2) 0.62006(19) 0.16252(15) 0.0267(7) Uani 1 1 d . . .
H13A H 0.8227 0.5744 0.1847 0.032 Uiso 1 1 calc R . .
C14A C 0.7604(2) 0.72202(19) 0.11262(16) 0.0300(8) Uani 1 1 d . . .
H14D H 0.7237 0.7599 0.0936 0.036 Uiso 1 1 calc R . .
C15A C 0.8325(2) 0.7195(2) 0.11607(16) 0.0324(8) Uani 1 1 d . . .
H15D H 0.8563 0.7555 0.1001 0.039 Uiso 1 1 calc R . .
C16A C 0.9446(2) 0.6308(2) 0.16350(18) 0.0358(9) Uani 1 1 d . . .
H16F H 0.9521 0.5811 0.1832 0.043 Uiso 1 1 calc R . .
H16G H 0.9800 0.6662 0.1937 0.043 Uiso 1 1 calc R . .
C17A C 0.9631(2) 0.6269(2) 0.10687(19) 0.0378(9) Uani 1 1 d . . .
H17G H 0.9270 0.5923 0.0765 0.045 Uiso 1 1 calc R . .
H17H H 0.9561 0.6769 0.0875 0.045 Uiso 1 1 calc R . .
C18A C 1.0441(2) 0.6009(3) 0.1226(2) 0.0464(10) Uani 1 1 d . . .
H18G H 1.0510 0.5507 0.1415 0.056 Uiso 1 1 calc R . .
H18H H 1.0802 0.6353 0.1532 0.056 Uiso 1 1 calc R . .
C19A C 1.0626(3) 0.5977(3) 0.0648(2) 0.0626(14) Uani 1 1 d . . .
H19J H 1.1150 0.5796 0.0765 0.094 Uiso 1 1 calc R . .
H19K H 1.0578 0.6477 0.0469 0.094 Uiso 1 1 calc R . .
H19L H 1.0267 0.5638 0.0344 0.094 Uiso 1 1 calc R . .
C13B C 0.8807(2) 0.5155(2) 0.34922(17) 0.0306(8) Uani 1 1 d . . .
H13B H 0.8662 0.4953 0.3089 0.037 Uiso 1 1 calc R . .
C14B C 0.8759(2) 0.5574(2) 0.43509(16) 0.0320(8) Uani 1 1 d . . .
H14E H 0.8570 0.5714 0.4652 0.038 Uiso 1 1 calc R . .
C15B C 0.9489(2) 0.5630(2) 0.44033(17) 0.0319(8) Uani 1 1 d . . .
H15E H 0.9911 0.5818 0.4750 0.038 Uiso 1 1 calc R . .
C16B C 1.0175(2) 0.5344(2) 0.36948(18) 0.0338(9) Uani 1 1 d . . .
H16H H 1.0508 0.5779 0.3879 0.041 Uiso 1 1 calc R . .
H16I H 0.9991 0.5385 0.3240 0.041 Uiso 1 1 calc R . .
C17B C 1.0635(3) 0.4650(3) 0.3903(2) 0.0552(13) Uani 1 1 d . . .
H17I H 1.0305 0.4211 0.3722 0.066 Uiso 1 1 calc R . .
H17J H 1.0832 0.4611 0.4358 0.066 Uiso 1 1 calc R . .
C18B C 1.1310(3) 0.4650(3) 0.3703(2) 0.0570(13) Uani 1 1 d . . .
H18I H 1.1566 0.5142 0.3803 0.068 Uiso 1 1 calc R . .
H18J H 1.1686 0.4270 0.3947 0.068 Uiso 1 1 calc R . .
C19B C 1.1087(3) 0.4496(3) 0.3031(3) 0.0647(14) Uani 1 1 d . . .
H19M H 1.1544 0.4507 0.2939 0.097 Uiso 1 1 calc R . .
H19N H 1.0724 0.4877 0.2785 0.097 Uiso 1 1 calc R . .
H19O H 1.0846 0.4003 0.2929 0.097 Uiso 1 1 calc R . .
C13C C 0.7429(2) 0.34544(19) 0.14069(16) 0.0270(8) Uani 1 1 d . . .
H13C H 0.7705 0.3870 0.1639 0.032 Uiso 1 1 calc R . .
C14C C 0.6518(2) 0.26336(18) 0.09569(15) 0.0263(8) Uani 1 1 d . . .
H14F H 0.6044 0.2376 0.0826 0.032 Uiso 1 1 calc R . .
C15C C 0.7121(2) 0.24494(19) 0.08240(15) 0.0280(8) Uani 1 1 d . . .
H15F H 0.7149 0.2042 0.0577 0.034 Uiso 1 1 calc R . .
C16C C 0.8433(2) 0.3017(2) 0.10634(18) 0.0335(8) Uani 1 1 d . . .
H16J H 0.8710 0.2538 0.1189 0.040 Uiso 1 1 calc R . .
H16K H 0.8748 0.3411 0.1345 0.040 Uiso 1 1 calc R . .
C17C C 0.8319(3) 0.3199(3) 0.0403(2) 0.0483(11) Uani 1 1 d . . .
H17K H 0.8527 0.2893 0.0181 0.058 Uiso 1 1 calc R . .
C18C C 0.7863(3) 0.3883(3) 0.0122(2) 0.0526(12) Uani 1 1 d . . .
H18K H 0.7770 0.3903 -0.0322 0.063 Uiso 1 1 calc R . .
H18L H 0.7359 0.3848 0.0149 0.063 Uiso 1 1 calc R . .
C19C C 0.8248(3) 0.4588(3) 0.0427(2) 0.0625(14) Uani 1 1 d . . .
H19P H 0.7922 0.5015 0.0225 0.094 Uiso 1 1 calc R . .
H19Q H 0.8741 0.4634 0.0391 0.094 Uiso 1 1 calc R . .
H19R H 0.8333 0.4577 0.0864 0.094 Uiso 1 1 calc R . .
C10B C 0.5482(2) 0.4881(2) 0.34373(16) 0.0265(7) Uani 1 1 d . . .
H10A H 0.5609 0.4355 0.3567 0.032 Uiso 1 1 calc R . .
H10B H 0.5964 0.5172 0.3602 0.032 Uiso 1 1 calc R . .
C11B C 0.4763(2) 0.3554(2) 0.26696(17) 0.0314(8) Uani 1 1 d . . .
H11A H 0.4262 0.3329 0.2432 0.047 Uiso 1 1 calc R . .
H11B H 0.4820 0.3638 0.3096 0.047 Uiso 1 1 calc R . .
H11C H 0.5169 0.3219 0.2669 0.047 Uiso 1 1 calc R . .
C12B C 0.4246(2) 0.36612(19) 0.13362(16) 0.0269(7) Uani 1 1 d . . .
H12A H 0.4434 0.3665 0.1001 0.032 Uiso 1 1 calc R . .
H12B H 0.4459 0.3213 0.1593 0.032 Uiso 1 1 calc R . .
C13D C 0.3618(2) 0.6692(2) 0.14725(17) 0.0347(9) Uani 1 1 d . C .
H13D H 0.3581 0.6300 0.1730 0.042 Uiso 1 1 calc R . .
C14D C 0.4046(3) 0.7431(2) 0.09338(18) 0.0435(10) Uani 1 1 d . . .
H14A H 0.4369 0.7643 0.0757 0.052 Uiso 1 1 calc R C .
C15D C 0.3343(3) 0.7674(2) 0.08587(19) 0.0481(11) Uani 1 1 d . C .
H15A H 0.3076 0.8085 0.0614 0.058 Uiso 1 1 calc R . .
C13E C 0.4201(2) 0.5222(2) 0.34188(17) 0.0334(9) Uani 1 1 d . . .
H13E H 0.3902 0.5085 0.3003 0.040 Uiso 1 1 calc R . .
C14E C 0.5185(3) 0.5453(3) 0.42921(19) 0.0570(14) Uani 1 1 d . . .
H14B H 0.5696 0.5497 0.4592 0.068 Uiso 1 1 calc R . .
C15E C 0.4547(3) 0.5653(3) 0.4361(2) 0.0586(14) Uani 1 1 d . . .
H15B H 0.4522 0.5864 0.4721 0.070 Uiso 1 1 calc R . .
C16E C 0.3120(3) 0.5643(3) 0.3676(2) 0.0547(13) Uani 1 1 d . A .
H16C H 0.3012 0.5503 0.4038 0.066 Uiso 1 1 calc R . .
H16D H 0.2795 0.5329 0.3323 0.066 Uiso 1 1 calc R . .
C17E C 0.2916(3) 0.6441(4) 0.3524(3) 0.0672(16) Uani 1 1 d . . .
H17C H 0.3035 0.6601 0.3171 0.081 Uiso 1 1 d R A .
H17D H 0.3197 0.6764 0.3884 0.081 Uiso 1 1 d R . .
C18G C 0.2183(8) 0.6848(9) 0.3472(6) 0.045(4) Uani 0.378(18) 1 d P A 2
C19G C 0.1554(7) 0.6529(8) 0.2839(6) 0.046(4) Uani 0.378(18) 1 d P A 2
C18E C 0.2013(6) 0.6422(9) 0.3351(6) 0.070(3) Uani 0.622(18) 1 d P A 1
H18E H 0.1793 0.5953 0.3130 0.084 Uiso 0.622(18) 1 calc PR A 1
H18F H 0.1919 0.6437 0.3734 0.084 Uiso 0.622(18) 1 calc PR A 1
C19E C 0.1652(6) 0.7042(8) 0.2972(5) 0.083(4) Uani 0.622(18) 1 d P A 1
H19G H 0.1097 0.7009 0.2848 0.125 Uiso 0.622(18) 1 calc PR A 1
H19H H 0.1766 0.7039 0.2603 0.125 Uiso 0.622(18) 1 calc PR A 1
H19I H 0.1843 0.7505 0.3203 0.125 Uiso 0.622(18) 1 calc PR A 1
C13F C 0.2904(2) 0.3998(2) 0.12036(17) 0.0299(8) Uani 1 1 d . B .
H13F H 0.3034 0.4382 0.1506 0.036 Uiso 1 1 calc R . .
C14F C 0.2986(2) 0.3106(2) 0.0599(2) 0.0433(10) Uani 1 1 d . . .
H14C H 0.3192 0.2756 0.0405 0.052 Uiso 1 1 calc R B .
C15F C 0.2242(3) 0.3204(3) 0.0479(2) 0.0487(11) Uani 1 1 d . B .
H15C H 0.1824 0.2936 0.0186 0.058 Uiso 1 1 calc R . .
C16F C 0.1489(2) 0.4086(2) 0.0865(2) 0.0552(13) Uani 1 1 d G B 1
H16J' H 0.1710 0.4433 0.1200 0.066 Uiso 1 1 d G B 1
H16K' H 0.1213 0.4366 0.0496 0.066 Uiso 1 1 d G B 1
C17F C 0.0932(3) 0.3568(4) 0.0999(2) 0.0663(15) Uiso 0.563(7) 1 d PG B 1
H17J' H 0.0962 0.2571 0.2291 0.080 Uiso 0.563(7) 1 d PG B 1
H17K' H 0.0164 0.3062 0.1726 0.080 Uiso 0.563(7) 1 d PG B 1
C18F C 0.1268(3) 0.3287(4) 0.1671(2) 0.054(2) Uani 0.563(7) 1 d PG B 1
H18J' H 0.0571 0.2269 0.1498 0.065 Uiso 0.563(7) 1 d PG B 1
H18K' H 0.1408 0.3773 0.1993 0.065 Uiso 0.563(7) 1 d PG B 1
C19F C 0.0710(4) 0.2770(4) 0.1803(3) 0.0663(15) Uiso 0.563(7) 1 d PG B 1
H19J' H 0.1814 0.2982 0.1765 0.099 Uiso 0.563(7) 1 d PG B 1
H19K' H 0.0386 0.3872 0.0908 0.099 Uiso 0.563(7) 1 d PG B 1
H19L' H 0.0791 0.3080 0.0679 0.099 Uiso 0.563(7) 1 d PG B 1
C16H C 0.1489(2) 0.4086(2) 0.0865(2) 0.040 Uiso 0.00 1 d PG B 2
H16L H 0.1630 0.4539 0.1101 0.048 Uiso 0.00 1 d PG B 2
H16M H 0.1103 0.4182 0.0460 0.048 Uiso 0.00 1 d PG B 2
C17H C 0.1277(5) 0.3450(3) 0.1204(4) 0.0663(15) Uiso 0.437(7) 1 d PG B 2
H17L H 0.0003 0.3233 0.1933 0.080 Uiso 0.437(7) 1 d PG B 2
H17M H 0.0223 0.2561 0.1462 0.080 Uiso 0.437(7) 1 d PG B 2
C18H C 0.0660(4) 0.3688(4) 0.1432(4) 0.056(3) Uani 0.437(7) 1 d PG B 2
H18L' H 0.0959 0.2866 0.2183 0.067 Uiso 0.437(7) 1 d PG B 2
H18M' H 0.0135 0.3872 0.1031 0.067 Uiso 0.437(7) 1 d PG B 2
C19H C 0.0451(5) 0.3052(5) 0.1770(4) 0.0663(15) Uiso 0.437(7) 1 d PG B 2
H19M' H 0.0870 0.4175 0.1750 0.099 Uiso 0.437(7) 1 d PG B 2
H19N' H 0.1064 0.2963 0.0887 0.099 Uiso 0.437(7) 1 d PG B 2
H19O' H 0.1800 0.3266 0.1606 0.099 Uiso 0.437(7) 1 d PG B 2
C16D C 0.2359(3) 0.7292(3) 0.1262(2) 0.0564(13) Uani 1 1 d . C 1
H16A H 0.2268 0.6845 0.1468 0.068 Uiso 1 1 calc R C 1
H16B H 0.1937 0.7332 0.0847 0.068 Uiso 1 1 calc R C 1
C17D C 0.2369(4) 0.8003(4) 0.1649(3) 0.069(2) Uani 0.840(6) 1 d P C 1
H17A H 0.2658 0.7892 0.2093 0.083 Uiso 0.840(6) 1 calc PR C 1
H17B H 0.2638 0.8411 0.1535 0.083 Uiso 0.840(6) 1 calc PR C 1
C18D C 0.1593(3) 0.8253(4) 0.1549(3) 0.0591(16) Uani 0.840(6) 1 d P C 1
H18A H 0.1635 0.8644 0.1857 0.071 Uiso 0.840(6) 1 calc PR C 1
H18B H 0.1313 0.7827 0.1627 0.071 Uiso 0.840(6) 1 calc PR C 1
C19D C 0.1118(4) 0.8561(4) 0.0906(4) 0.082(2) Uani 0.840(6) 1 d P C 1
H19A H 0.0609 0.8702 0.0880 0.123 Uiso 0.840(6) 1 calc PR C 1
H19B H 0.1066 0.8179 0.0596 0.123 Uiso 0.840(6) 1 calc PR C 1
H19C H 0.1373 0.9001 0.0831 0.123 Uiso 0.840(6) 1 calc PR C 1
C16I C 0.2359(3) 0.7292(3) 0.1262(2) 0.040 Uiso 0.00 1 d PG C 2
H16M' H 0.2414 0.6761 0.1302 0.048 Uiso 0.160(6) 1 d PG C 2
H16N H 0.2169 0.7478 0.1555 0.048 Uiso 0.160(6) 1 d PG C 2
C17I C 0.1839(6) 0.7522(14) 0.0598(4) 0.066(6) Uiso 0.160(6) 1 d PG C 2
H17M' H -0.0144 0.7746 -0.0244 0.079 Uiso 0.160(6) 1 d PG C 2
H17N H 0.0612 0.8321 -0.0279 0.079 Uiso 0.160(6) 1 d PG C 2
C18I C 0.0988(4) 0.7520(15) 0.0490(7) 0.066(6) Uiso 0.160(6) 1 d PG C 2
H18M H 0.0537 0.7359 -0.0516 0.079 Uiso 0.160(6) 1 d PG C 2
H18N H 0.0896 0.7913 0.0821 0.079 Uiso 0.160(6) 1 d PG C 2
C19I C 0.0471(9) 0.7749(16) -0.0173(8) 0.066(6) Uiso 0.160(6) 1 d PG C 2
H19M'' H 0.0821 0.6952 0.0584 0.099 Uiso 0.160(6) 1 d PG C 2
H19N'' H 0.2003 0.8091 0.0503 0.099 Uiso 0.160(6) 1 d PG C 2
H19O'' H 0.1929 0.7131 0.0266 0.099 Uiso 0.160(6) 1 d PG C 2
O1 O 0.44251(17) 0.20975(16) 0.06765(14) 0.0368(7) Uani 1 1 d . . .
H1 H 0.455(3) 0.239(3) 0.050(2) 0.045(15) Uiso 1 1 d . . .
H2 H 0.475(3) 0.211(3) 0.104(3) 0.052(14) Uiso 1 1 d . . .
O2 O 0.5969(2) 0.79008(18) 0.21369(19) 0.0515(9) Uani 1 1 d . . .
H3 H 0.590(3) 0.828(3) 0.228(2) 0.059(17) Uiso 1 1 d . . .
H4 H 0.594(3) 0.798(3) 0.184(2) 0.050(18) Uiso 1 1 d . . .
O3 O 0.5682(3) 0.8088(3) 0.08814(17) 0.0646(11) Uani 1 1 d . . .
H5 H 0.560(3) 0.771(4) 0.068(3) 0.073(19) Uiso 1 1 d . . .
H6 H 0.584(3) 0.839(3) 0.072(2) 0.049(17) Uiso 1 1 d . . .
O4 O 1.1453(3) 0.6221(2) 0.52811(17) 0.0653(11) Uani 1 1 d . . .
H7 H 1.123(3) 0.647(4) 0.496(3) 0.076(19) Uiso 1 1 d . . .
H8 H 1.181(3) 0.613(4) 0.523(3) 0.06(2) Uiso 1 1 d . . .
O5 O 0.2690(4) 0.5676(3) 0.5128(4) 0.115(2) Uani 1 1 d . . .
H9 H 0.290(2) 0.577(2) 0.5468(18) 0.008(11) Uiso 1 1 d . . .
H10 H 0.277(3) 0.529(3) 0.519(2) 0.046(14) Uiso 1 1 d . . .

loop_
_atom_site_aniso_label
_atom_site_aniso_U_11
_atom_site_aniso_U_22
_atom_site_aniso_U_33
_atom_site_aniso_U_23
_atom_site_aniso_U_13
_atom_site_aniso_U_12
Cl6A 0.075(3) 0.0362(8) 0.0428(11) 0.0043(6) 0.0293(14) -0.0181(8)
Cl1 0.0289(5) 0.0301(4) 0.0268(4) -0.0008(3) 0.0063(3) -0.0021(4)
Cl2 0.0322(5) 0.0247(4) 0.0260(4) 0.0016(3) 0.0090(4) -0.0022(3)
Cl3 0.0377(5) 0.0276(4) 0.0182(4) 0.0008(3) 0.0042(3) 0.0036(4)
Cl4 0.0337(5) 0.0483(6) 0.0389(5) -0.0151(4) 0.0151(4) 0.0004(4)
Cl5 0.0779(8) 0.0400(6) 0.0404(6) 0.0110(5) 0.0241(6) 0.0289(5)
N1D 0.0421(19) 0.0234(15) 0.0242(15) 0.0002(12) 0.0124(14) 0.0042(13)
N2D 0.048(2) 0.045(2) 0.0313(17) 0.0031(15) 0.0150(16) 0.0210(17)
N1E 0.0367(18) 0.0366(17) 0.0226(15) -0.0029(13) 0.0147(13) 0.0045(14)
N2E 0.042(2) 0.052(2) 0.0339(18) -0.0058(16) 0.0240(16) 0.0049(16)
N1F 0.0314(16) 0.0272(15) 0.0259(15) -0.0086(12) 0.0105(13) -0.0077(13)
N2F 0.0302(17) 0.0444(19) 0.0360(18) -0.0112(15) 0.0138(14) -0.0111(14)
C1B 0.0209(17) 0.0239(17) 0.0213(17) -0.0003(13) 0.0094(13) 0.0031(13)
C2B 0.0216(17) 0.0245(17) 0.0235(17) -0.0012(13) 0.0116(14) 0.0018(13)
C3B 0.0200(16) 0.0235(17) 0.0226(17) -0.0026(13) 0.0094(13) 0.0001(13)
C4B 0.0219(17) 0.0270(17) 0.0217(16) -0.0006(14) 0.0124(14) 0.0026(14)
C5B 0.0224(17) 0.0241(17) 0.0250(17) -0.0002(13) 0.0135(14) 0.0019(13)
C6B 0.0227(17) 0.0240(17) 0.0217(17) -0.0059(13) 0.0097(14) -0.0003(13)
C7B 0.035(2) 0.0301(19) 0.0191(17) -0.0011(14) 0.0093(15) -0.0013(15)
C8B 0.0308(19) 0.0275(18) 0.0247(18) -0.0006(15) 0.0109(15) -0.0008(15)
C9B 0.034(2) 0.0255(18) 0.0228(17) -0.0037(14) 0.0092(15) -0.0016(15)
N1A 0.0301(16) 0.0189(14) 0.0190(14) -0.0020(11) 0.0055(12) -0.0023(12)
N2A 0.0342(17) 0.0297(16) 0.0269(16) -0.0018(13) 0.0161(13) -0.0048(13)
N1B 0.0294(16) 0.0339(16) 0.0160(14) -0.0013(12) 0.0037(12) -0.0063(13)
N2B 0.0287(16) 0.0234(15) 0.0263(15) 0.0019(12) 0.0039(13) -0.0011(12)
N1C 0.0271(15) 0.0187(13) 0.0182(14) 0.0017(11) 0.0051(11) 0.0005(11)
N2C 0.0303(16) 0.0244(15) 0.0254(15) 0.0012(12) 0.0102(13) 0.0020(12)
C1A 0.0167(16) 0.0236(17) 0.0209(16) -0.0009(13) 0.0049(13) 0.0017(13)
C2A 0.0179(16) 0.0235(17) 0.0233(17) -0.0003(13) 0.0060(13) 0.0007(13)
C3A 0.0177(16) 0.0328(19) 0.0259(18) -0.0095(15) 0.0089(14) -0.0029(14)
C4A 0.0221(17) 0.038(2) 0.0181(16) -0.0060(14) 0.0079(14) -0.0033(15)
C5A 0.0195(17) 0.0304(18) 0.0225(17) 0.0021(14) 0.0071(13) -0.0002(14)
C6A 0.0213(17) 0.0256(17) 0.0230(17) -0.0020(14) 0.0089(13) -0.0011(13)
C7A 0.0313(19) 0.0221(17) 0.0198(17) 0.0019(13) 0.0051(14) 0.0016(14)
C8A 0.0254(18) 0.0222(17) 0.0296(18) -0.0017(14) 0.0047(15) -0.0004(14)
C9A 0.031(2) 0.036(2) 0.0308(19) -0.0124(16) 0.0092(16) -0.0047(16)
C10A 0.030(2) 0.052(2) 0.0217(18) -0.0070(17) 0.0098(15) -0.0122(17)
C11A 0.039(2) 0.037(2) 0.0234(18) 0.0075(16) 0.0077(16) -0.0036(17)
C12A 0.0254(18) 0.0234(17) 0.0234(17) -0.0002(14) 0.0085(14) -0.0021(14)
C13A 0.0286(19) 0.0274(18) 0.0218(17) -0.0001(14) 0.0078(14) -0.0041(15)
C14A 0.042(2) 0.0227(17) 0.0242(18) 0.0010(14) 0.0124(16) -0.0009(15)
C15A 0.047(2) 0.0267(19) 0.0280(19) -0.0008(15) 0.0202(17) -0.0058(16)
C16A 0.034(2) 0.040(2) 0.036(2) 0.0002(17) 0.0172(17) -0.0035(17)
C17A 0.038(2) 0.035(2) 0.043(2) -0.0020(18) 0.0192(19) -0.0024(17)
C18A 0.037(2) 0.053(3) 0.053(3) -0.001(2) 0.021(2) -0.004(2)
C19A 0.053(3) 0.079(4) 0.072(3) -0.010(3) 0.042(3) 0.004(3)
C13B 0.032(2) 0.0324(19) 0.0242(18) -0.0012(15) 0.0078(15) -0.0038(16)
C14B 0.041(2) 0.0311(19) 0.0168(17) -0.0014(14) 0.0047(15) -0.0054(16)
C15B 0.031(2) 0.0282(19) 0.0270(19) -0.0006(15) 0.0019(15) -0.0056(15)
C16B 0.0253(19) 0.0286(19) 0.042(2) -0.0007(16) 0.0080(16) -0.0019(15)
C17B 0.065(3) 0.053(3) 0.054(3) 0.023(2) 0.029(2) 0.028(2)
C18B 0.057(3) 0.057(3) 0.056(3) 0.012(2) 0.021(2) 0.029(2)
C19B 0.049(3) 0.079(4) 0.068(3) -0.021(3) 0.024(3) -0.004(3)
C13C 0.0309(19) 0.0249(17) 0.0248(18) 0.0009(14) 0.0106(15) 0.0007(15)
C14C 0.032(2) 0.0175(16) 0.0220(17) 0.0004(13) 0.0031(14) -0.0009(14)
C15C 0.037(2) 0.0217(17) 0.0212(17) 0.0004(14) 0.0073(15) -0.0002(15)
C16C 0.029(2) 0.036(2) 0.035(2) -0.0010(16) 0.0127(16) 0.0032(16)
C17C 0.046(3) 0.065(3) 0.041(2) 0.005(2) 0.026(2) 0.006(2)
C18C 0.059(3) 0.058(3) 0.042(2) 0.006(2) 0.022(2) -0.008(2)
C19C 0.066(3) 0.063(3) 0.053(3) -0.005(2) 0.018(3) 0.003(3)
C10B 0.0318(19) 0.0269(18) 0.0233(18) -0.0024(14) 0.0136(15) 0.0033(15)
C11B 0.043(2) 0.0246(18) 0.0303(19) -0.0019(15) 0.0182(17) -0.0021(16)
C12B 0.0278(19) 0.0267(18) 0.0260(18) -0.0058(14) 0.0107(15) 0.0001(14)
C13D 0.042(2) 0.033(2) 0.0287(19) 0.0016(16) 0.0140(17) 0.0142(17)
C14D 0.058(3) 0.035(2) 0.034(2) 0.0090(18) 0.016(2) 0.008(2)
C15D 0.069(3) 0.034(2) 0.035(2) 0.0120(18) 0.014(2) 0.018(2)
C13E 0.033(2) 0.044(2) 0.0292(19) -0.0118(17) 0.0184(16) -0.0133(17)
C14E 0.043(3) 0.098(4) 0.025(2) -0.018(2) 0.0077(18) 0.019(3)
C15E 0.050(3) 0.098(4) 0.028(2) -0.019(2) 0.016(2) 0.016(3)
C16E 0.042(3) 0.080(4) 0.052(3) -0.020(3) 0.030(2) -0.008(2)
C17E 0.046(3) 0.107(5) 0.059(3) 0.017(3) 0.032(2) 0.030(3)
C18G 0.034(7) 0.030(7) 0.059(8) -0.023(6) 0.007(6) -0.002(6)
C19G 0.036(7) 0.031(8) 0.045(7) -0.010(5) -0.011(5) 0.005(5)
C18E 0.043(6) 0.078(9) 0.086(8) 0.003(7) 0.022(5) 0.010(6)
C19E 0.063(6) 0.075(10) 0.086(8) -0.007(6) 0.002(5) 0.011(5)
C13F 0.033(2) 0.0299(19) 0.0296(19) -0.0055(15) 0.0150(16) -0.0055(15)
C14F 0.038(2) 0.049(2) 0.043(2) -0.027(2) 0.0162(19) -0.0135(19)
C15F 0.042(3) 0.061(3) 0.044(2) -0.027(2) 0.019(2) -0.020(2)
C16F 0.033(2) 0.071(3) 0.069(3) -0.028(3) 0.029(2) -0.015(2)
C18F 0.028(4) 0.070(6) 0.055(5) -0.011(4) 0.008(4) -0.005(4)
C18H 0.032(6) 0.061(7) 0.080(8) -0.005(6) 0.029(5) -0.001(5)
C16D 0.058(3) 0.066(3) 0.048(3) 0.011(2) 0.025(2) 0.035(3)
C17D 0.060(4) 0.072(4) 0.085(5) -0.014(4) 0.040(4) 0.019(3)
C18D 0.058(4) 0.066(4) 0.066(4) -0.010(3) 0.037(3) 0.003(3)
C19D 0.082(5) 0.077(5) 0.092(5) 0.013(4) 0.041(4) 0.038(4)
O1 0.0444(17) 0.0295(15) 0.0272(15) -0.0014(12) 0.0049(14) -0.0072(13)
O2 0.078(3) 0.0266(17) 0.042(2) -0.0039(15) 0.0150(18) -0.0021(15)
O3 0.099(3) 0.051(2) 0.047(2) -0.0211(19) 0.032(2) -0.007(2)
O4 0.083(3) 0.056(2) 0.041(2) 0.0159(16) 0.008(2) 0.030(2)
O5 0.124(5) 0.059(3) 0.143(6) 0.009(4) 0.032(4) 0.042(3)

loop_
_atom_type_symbol
_atom_type_description
_atom_type_scat_dispersion_real
_atom_type_scat_dispersion_imag
_atom_type_scat_source
C C 0.0033 0.0016 'International Tables Vol C Tables 4.2.6.8 and 6.1.1.4'
H H 0.0000 0.0000 'International Tables Vol C Tables 4.2.6.8 and 6.1.1.4'
N N 0.0061 0.0033 'International Tables Vol C Tables 4.2.6.8 and 6.1.1.4'
O O 0.0106 0.0060 'International Tables Vol C Tables 4.2.6.8 and 6.1.1.4'
Cl Cl 0.1484 0.1585 'International Tables Vol C Tables 4.2.6.8 and 6.1.1.4'

loop_
_geom_angle_atom_site_label_1
_geom_angle_atom_site_label_2
_geom_angle_atom_site_label_3
_geom_angle
C13D N1D C14D 109.4(3)
C13D N1D C8B 126.4(3)
C14D N1D C8B 124.2(3)
C13D N2D C15D 108.9(4)
C13D N2D C16I 125.5(4)
C15D N2D C16I 125.6(4)
C13D N2D C16D 125.5(4)
C15D N2D C16D 125.6(4)
C16I N2D C16D 0.0(3)
C13E N1E C14E 108.5(3)
C13E N1E C10B 127.1(3)
C14E N1E C10B 124.3(3)
C13E N2E C15E 107.8(3)
C13E N2E C16E 125.9(3)
C15E N2E C16E 126.2(3)
C13F N1F C14F 107.9(3)
C13F N1F C12B 127.7(3)
C14F N1F C12B 124.4(3)
C13F N2F C15F 108.4(3)
C13F N2F C16H 125.6(3)
C15F N2F C16H 125.9(3)
C13F N2F C16F 125.6(3)
C15F N2F C16F 125.9(3)
C16H N2F C16F 0.0(3)
C6B C1B C2B 119.5(3)
C6B C1B C7B 119.7(3)
C2B C1B C7B 120.8(3)
C1B C2B C3B 120.4(3)
C1B C2B C8B 120.0(3)
C3B C2B C8B 119.6(3)
C2B C3B C4B 119.4(3)
C2B C3B C9B 120.7(3)
C4B C3B C9B 119.9(3)
C5B C4B C3B 120.7(3)
C5B C4B C10B 121.0(3)
C3B C4B C10B 118.3(3)
C4B C5B C6B 119.0(3)
C4B C5B C11B 121.6(3)
C6B C5B C11B 119.4(3)
C1B C6B C5B 120.9(3)
C1B C6B C12B 119.3(3)
C5B C6B C12B 119.7(3)
N1D C8B C2B 112.2(3)
C13A N1A C14A 108.5(3)
C13A N1A C8A 127.8(3)
C14A N1A C8A 123.8(3)
C13A N2A C15A 108.4(3)
C13A N2A C16A 125.1(3)
C15A N2A C16A 126.4(3)
C13B N1B C14B 108.7(3)
C13B N1B C10A 126.2(3)
C14B N1B C10A 125.0(3)
C13B N2B C15B 108.1(3)
C13B N2B C16B 124.0(3)
C15B N2B C16B 127.9(3)
C13C N1C C14C 108.6(3)
C13C N1C C12A 125.9(3)
C14C N1C C12A 125.3(3)
C13C N2C C15C 108.8(3)
C13C N2C C16C 124.8(3)
C15C N2C C16C 126.1(3)
C2A C1A C6A 119.4(3)
C2A C1A C7A 119.6(3)
C6A C1A C7A 121.0(3)
C1A C2A C3A 120.7(3)
C1A C2A C8A 120.0(3)
C3A C2A C8A 119.3(3)
C4A C3A C2A 119.0(3)
C4A C3A C9A 121.1(3)
C2A C3A C9A 119.8(3)
C3A C4A C5A 121.2(3)
C3A C4A C10A 119.5(3)
C5A C4A C10A 119.3(3)
C6A C5A C4A 118.9(3)
C6A C5A C11A 120.6(3)
C4A C5A C11A 120.5(3)
C1A C6A C5A 120.7(3)
C1A C6A C12A 119.0(3)
C5A C6A C12A 120.3(3)
N1A C8A C2A 113.0(3)
N1B C10A C4A 111.4(3)
N1C C12A C6A 112.6(3)
N1A C13A N2A 108.7(3)
C15A C14A N1A 107.1(3)
C14A C15A N2A 107.4(3)
N2A C16A C17A 111.0(3)
C18A C17A C16A 112.0(3)
C17A C18A C19A 111.6(4)
N1B C13B N2B 108.8(3)
C15B C14B N1B 106.6(3)
C14B C15B N2B 107.7(3)
N2B C16B C17B 113.0(3)
C16B C17B C18B 110.7(4)
C19B C18B C17B 114.1(4)
N1C C13C N2C 108.5(3)
C15C C14C N1C 107.2(3)
C14C C15C N2C 106.9(3)
N2C C16C C17C 110.6(3)
C18C C17C C16C 116.8(4)
C19C C18C C17C 113.2(4)
N1E C10B C4B 111.9(3)
N1F C12B C6B 113.2(3)
N1D C13D N2D 107.5(3)
C15D C14D N1D 106.8(4)
C14D C15D N2D 107.4(4)
N1E C13E N2E 109.2(3)
C15E C14E N1E 106.7(4)
C14E C15E N2E 107.6(4)
N2E C16E C17E 112.1(4)
C16E C17E C18G 128.0(8)
C16E C17E C18E 101.0(7)
C18G C17E C18E 30.7(5)
C17E C18G C19G 102.8(10)
C19E C18E C17E 110.1(10)
N1F C13F N2F 109.1(3)
C15F C14F N1F 107.4(4)
C14F C15F N2F 107.2(4)
N2F C16F C17F 118.7(4)
C18F C17F C16F 112.0
C19F C18F C17F 111.8
N2F C16H C17H 98.7(3)
C18H C17H C16H 112.0
C19H C18H C17H 111.8
N2D C16D C17D 110.1(4)
C18D C17D C16D 112.3(5)
C17D C18D C19D 115.3(6)
N2D C16I C17I 100.0(5)
C18I C17I C16I 112.0
C19I C18I C17I 111.8

loop_
_geom_bond_atom_site_label_1
_geom_bond_atom_site_label_2
_geom_bond_distance
Cl6A Cl6B 0.692(8)
N1D C13D 1.333(5)
N1D C14D 1.373(5)
N1D C8B 1.476(5)
N2D C13D 1.342(5)
N2D C15D 1.370(6)
N2D C16I 1.459(6)
N2D C16D 1.459(6)
N1E C13E 1.325(5)
N1E C14E 1.386(5)
N1E C10B 1.468(4)
N2E C13E 1.325(5)
N2E C15E 1.389(6)
N2E C16E 1.467(5)
N1F C13F 1.326(5)
N1F C14F 1.385(5)
N1F C12B 1.483(4)
N2F C13F 1.328(5)
N2F C15F 1.377(5)
N2F C16H 1.472(5)
N2F C16F 1.472(5)
C1B C6B 1.398(5)
C1B C2B 1.400(5)
C1B C7B 1.511(4)
C2B C3B 1.404(5)
C2B C8B 1.505(5)
C3B C4B 1.406(5)
C3B C9B 1.519(5)
C4B C5B 1.399(5)
C4B C10B 1.510(5)
C5B C6B 1.408(5)
C5B C11B 1.514(5)
C6B C12B 1.516(4)
N1A C13A 1.329(5)
N1A C14A 1.376(4)
N1A C8A 1.474(5)
N2A C13A 1.327(4)
N2A C15A 1.375(5)
N2A C16A 1.465(5)
N1B C13B 1.324(5)
N1B C14B 1.380(4)
N1B C10A 1.483(5)
N2B C13B 1.335(5)
N2B C15B 1.372(5)
N2B C16B 1.472(5)
N1C C13C 1.327(5)
N1C C14C 1.377(4)
N1C C12A 1.479(4)
N2C C13C 1.328(4)
N2C C15C 1.378(5)
N2C C16C 1.476(5)
C1A C2A 1.396(5)
C1A C6A 1.404(5)
C1A C7A 1.513(4)
C2A C3A 1.411(5)
C2A C8A 1.506(5)
C3A C4A 1.392(5)
C3A C9A 1.511(5)
C4A C5A 1.405(5)
C4A C10A 1.513(5)
C5A C6A 1.402(5)
C5A C11A 1.513(5)
C6A C12A 1.508(5)
C14A C15A 1.343(5)
C16A C17A 1.516(5)
C17A C18A 1.509(6)
C18A C19A 1.540(6)
C14B C15B 1.350(5)
C16B C17B 1.488(5)
C17B C18B 1.537(7)
C18B C19B 1.496(7)
C14C C15C 1.347(5)
C16C C17C 1.521(6)
C17C C18C 1.497(7)
C18C C19C 1.493(7)
C14D C15D 1.351(6)
C14E C15E 1.340(6)
C16E C17E 1.488(8)
C17E C18G 1.537(13)
C17E C18E 1.602(11)
C18G C19G 1.601(19)
C18E C19E 1.420(17)
C14F C15F 1.341(6)
C16F C17F 1.5374
C17F C18F 1.5371
C18F C19F 1.5344
C16H C17H 1.5376
C17H C18H 1.5371
C18H C19H 1.5344
C16D C17D 1.564(8)
C17D C18D 1.471(8)
C18D C19D 1.525(9)
C16I C17I 1.5373
C17I C18I 1.5371
C18I C19I 1.5344
